data_2216297
loop_
_publ_author_name
'Li-Na Zhu'
'Shan Gao'
'Ng, Seik Weng'

_publ_section_title
;
 Poly[dimethylammonium
 [bis(dimethylamine)tri-\m~4~-terephthalato-sodium(I)dizinc(II)]]
;
_journal_coeditor_code BT2587
_journal_issue 12
_journal_name_full 'Acta Crystallographica Section E'
_journal_page_first m2987
_journal_page_last m2988
_journal_paper_doi 10.1107/S1600536807056243
_journal_volume 63
_journal_year 2007
_chemical_formula_iupac '(C2 H8 N) [Na Zn2 (C8 H4 O4)3 (C2 H7 N)2]'
_chemical_formula_moiety 'C2 H8 N +, C28 H26 N2 Na O12 Zn2 -'
_chemical_formula_sum 'C30 H34 N3 Na O12 Zn2'
_chemical_formula_weight 782.33
_chemical_name_systematic
;
Poly[dimethylammonium
[bis(dimethylamine)tri-\m~4~-terephthalato-sodium(I)dizinc(II)]]
;
_space_group_IT_number 2
_symmetry_cell_setting triclinic
_symmetry_space_group_name_Hall '-P 1'
_symmetry_space_group_name_H-M 'P -1'
_atom_sites_solution_hydrogens geom
_atom_sites_solution_primary direct
_atom_sites_solution_secondary difmap
_audit_creation_method SHELXL-97
_cell_angle_alpha 111.8010(10)
_cell_angle_beta 100.4980(10)
_cell_angle_gamma 109.2570(10)
_cell_formula_units_Z 1
_cell_length_a 9.7893(4)
_cell_length_b 10.3641(4)
_cell_length_c 10.6649(4)
_cell_measurement_reflns_used 8042
_cell_measurement_temperature 295(2)
_cell_measurement_theta_max 27.5
_cell_measurement_theta_min 3.1
_cell_volume 889.29(6)
_computing_cell_refinement 'RAPID-AUTO (Rigaku Corporation, 1998)'
_computing_data_collection 'RAPID-AUTO (Rigaku Corporation, 1998)'
_computing_data_reduction 'CrystalStructure (Rigaku/MSC, 2002)'
_computing_molecular_graphics 'X-Seed (Barbour, 2001); OLEX (Dolomanov <i>et al.</i>,  2003)'
_computing_publication_material 'publCIF (Westrip, 2007)'
_computing_structure_refinement 'SHELXL97 (Sheldrick, 1997)'
_computing_structure_solution 'SHELXS97 (Sheldrick, 1997)'
_diffrn_ambient_temperature 295(2)
_diffrn_detector_area_resol_mean 10.000
_diffrn_measured_fraction_theta_full 0.990
_diffrn_measured_fraction_theta_max 0.990
_diffrn_measurement_device_type 'Rigaku RAXIS-RAPID'
_diffrn_measurement_method \w-scans
_diffrn_radiation_monochromator graphite
_diffrn_radiation_source 'fine-focus sealed tube'
_diffrn_radiation_type MoK\a
_diffrn_radiation_wavelength 0.71073
_diffrn_reflns_av_R_equivalents 0.0194
_diffrn_reflns_av_sigmaI/netI 0.0251
_diffrn_reflns_limit_h_max 12
_diffrn_reflns_limit_h_min -12
_diffrn_reflns_limit_k_max 13
_diffrn_reflns_limit_k_min -13
_diffrn_reflns_limit_l_max 13
_diffrn_reflns_limit_l_min -13
_diffrn_reflns_number 8744
_diffrn_reflns_theta_full 27.46
_diffrn_reflns_theta_max 27.46
_diffrn_reflns_theta_min 3.14
_diffrn_standards_decay_% 0
_diffrn_standards_interval_count 0
_diffrn_standards_interval_time 0
_diffrn_standards_number 0
_exptl_absorpt_coefficient_mu 1.423
_exptl_absorpt_correction_T_max 0.764
_exptl_absorpt_correction_T_min 0.500
_exptl_absorpt_correction_type multi-scan
_exptl_absorpt_process_details '(ABSCOR; Higashi, 1995)'
_exptl_crystal_colour Colorless
_exptl_crystal_density_diffrn 1.461
_exptl_crystal_density_method 'not measured'
_exptl_crystal_description Prism
_exptl_crystal_F_000 402
_exptl_crystal_size_max 0.32
_exptl_crystal_size_mid 0.26
_exptl_crystal_size_min 0.20
_refine_diff_density_max 1.520
_refine_diff_density_min -0.374
_refine_ls_extinction_method none
_refine_ls_goodness_of_fit_ref 1.075
_refine_ls_hydrogen_treatment constr
_refine_ls_matrix_type full
_refine_ls_number_parameters 232
_refine_ls_number_reflns 4032
_refine_ls_number_restraints 21
_refine_ls_restrained_S_all 1.079
_refine_ls_R_factor_all 0.0471
_refine_ls_R_factor_gt 0.0442
_refine_ls_shift/su_max 0.001
_refine_ls_shift/su_mean <0.001
_refine_ls_structure_factor_coef Fsqd
_refine_ls_weighting_details 'calc w=1/[\s^2^(Fo^2^)+(0.0891P)^2^+0.6910P] where P=(Fo^2^+2Fc^2^)/3'
_refine_ls_weighting_scheme calc
_refine_ls_wR_factor_gt 0.1294
_refine_ls_wR_factor_ref 0.1335
_reflns_number_gt 3743
_reflns_number_total 4032
_reflns_threshold_expression I>2\s(I)
_cod_data_source_file bt2587.cif
_cod_data_source_block I
_cod_depositor_comments
;
The following automatic conversions were performed:
'_symmetry_cell_setting' value 'Triclinic' changed to 'triclinic'
according to '/home/saulius/struct/CIF-dictionaries/cif_core.dic'
dictionary named 'cif_core.dic' version 2.4.1 from 2010-06-29.

Automatic conversion script
Id: cif_fix_enum 1527 2010-12-29 10:47:43Z saulius 

The following automatic conversions were performed:

'_symmetry_cell_setting' value 'Triclinic' changed to 'triclinic'
according to /home/saulius/struct/CIF-dictionaries/cif_core.dic
dictionary named 'cif_core.dic' version 2.4.1 from 2010-06-29.

Automatic conversion script
Id: cif_fix_values 1715 2011-07-08 13:25:40Z adriana 
;
_cod_database_code 2216297
_cod_database_fobs_code 2216297

loop_
_symmetry_equiv_pos_as_xyz
'x, y, z'
'-x, -y, -z'

loop_
_atom_site_type_symbol
_atom_site_label
_atom_site_fract_x
_atom_site_fract_y
_atom_site_fract_z
_atom_site_U_iso_or_equiv
_atom_site_adp_type
_atom_site_calc_flag
_atom_site_refinement_flags
_atom_site_occupancy
_atom_site_disorder_assembly
_atom_site_disorder_group
Zn Zn1 0.59102(3) 0.46809(3) 0.79701(3) 0.02569(13) Uani d . 1 . .
Na Na1 0.5000 0.5000 0.5000 0.0244(3) Uani d S 1 . .
O O1 0.5534(4) 0.7060(3) 0.7200(3) 0.0504(6) Uani d . 1 . .
O O2 0.5491(3) 0.6447(2) 0.8990(2) 0.0373(5) Uani d . 1 . .
O O3 0.3246(3) 0.3460(3) 0.5606(3) 0.0487(6) Uani d . 1 . .
O O4 0.4059(2) 0.2685(3) 0.7140(3) 0.0442(5) Uani d . 1 . .
O O5 0.6919(2) 0.4596(3) 0.6530(2) 0.0385(5) Uani d . 1 . .
O O6 0.9088(3) 0.6470(3) 0.8285(3) 0.0530(6) Uani d . 1 . .
N N1 0.7009(3) 0.4443(3) 0.9649(3) 0.0379(6) Uani d . 1 . .
H H1 0.6297 0.3985 0.9910 0.045 Uiso calc R 1 . .
C C1 0.5425(3) 0.7297(3) 0.8384(3) 0.0337(6) Uani d . 1 . .
C C2 0.5199(3) 0.8695(3) 0.9231(3) 0.0314(5) Uani d . 1 . .
C C3 0.4778(4) 0.9489(3) 0.8546(3) 0.0368(6) Uani d . 1 . .
H H3 0.4632 0.9147 0.7572 0.044 Uiso calc R 1 . .
C C4 0.5425(4) 0.9221(3) 1.0700(3) 0.0354(6) Uani d . 1 . .
H H4 0.5711 0.8703 1.1168 0.042 Uiso calc R 1 . .
C C5 0.3034(3) 0.2560(3) 0.6121(3) 0.0357(6) Uani d . 1 . .
C C6 0.1461(4) 0.1213(4) 0.5529(4) 0.0409(7) Uani d . 1 . .
C C7 0.0188(4) 0.1272(4) 0.4790(5) 0.0598(11) Uani d . 1 . .
H H7 0.0311 0.2126 0.4640 0.072 Uiso calc R 1 . .
C C8 0.1269(4) -0.0070(5) 0.5731(5) 0.0597(11) Uani d . 1 . .
H H8 0.2121 -0.0127 0.6218 0.072 Uiso calc R 1 . .
C C9 0.8376(3) 0.5484(4) 0.7029(3) 0.0352(6) Uani d . 1 . .
C C10 0.9209(3) 0.5225(3) 0.5965(3) 0.0307(5) Uani d . 1 . .
C C11 0.8412(3) 0.4176(4) 0.4516(4) 0.0367(6) Uani d . 1 . .
H H11 0.7345 0.3623 0.4187 0.044 Uiso calc R 1 . .
C C12 1.0806(3) 0.6048(4) 0.6438(3) 0.0365(6) Uani d . 1 . .
H H12 1.1350 0.6755 0.7405 0.044 Uiso calc R 1 . .
C C13 0.7748(5) 0.3415(5) 0.9174(5) 0.0580(10) Uani d . 1 . .
H H13A 0.7019 0.2478 0.8332 0.087 Uiso calc R 1 . .
H H13B 0.8092 0.3180 0.9929 0.087 Uiso calc R 1 . .
H H13C 0.8616 0.3917 0.8952 0.087 Uiso calc R 1 . .
C C14 0.8095(4) 0.5905(5) 1.0944(4) 0.0552(9) Uani d . 1 . .
H H14A 0.7582 0.6551 1.1234 0.083 Uiso calc R 1 . .
H H14B 0.8961 0.6424 1.0730 0.083 Uiso calc R 1 . .
H H14C 0.8448 0.5689 1.1711 0.083 Uiso calc R 1 . .
N N2 0.972(2) 0.971(5) 0.987(3) 0.208(10) Uani d PDU 0.50 A -1
H H2A 0.9050 0.8762 0.9352 0.249 Uiso calc PR 0.50 A -1
H H2B 0.9252 1.0288 0.9983 0.249 Uiso calc PR 0.50 A -1
C C15 1.083(2) 1.0104(17) 0.9171(17) 0.113(5) Uani d PDU 0.50 A -1
H H15A 1.0303 1.0028 0.8274 0.170 Uiso calc PR 0.50 A -1
H H15B 1.1296 0.9404 0.8991 0.170 Uiso calc PR 0.50 A -1
H H15C 1.1609 1.1140 0.9785 0.170 Uiso calc PR 0.50 A -1
C C16 1.059(3) 0.994(2) 1.1262(18) 0.156(8) Uani d PDU 0.50 A -1
H H16A 0.9906 0.9761 1.1783 0.235 Uiso calc PR 0.50 A -1
H H16B 1.1385 1.0981 1.1802 0.235 Uiso calc PR 0.50 A -1
H H16C 1.1050 0.9234 1.1119 0.235 Uiso calc PR 0.50 A -1

loop_
_atom_site_aniso_label
_atom_site_aniso_U_11
_atom_site_aniso_U_22
_atom_site_aniso_U_33
_atom_site_aniso_U_12
_atom_site_aniso_U_13
_atom_site_aniso_U_23
Zn1 0.02318(18) 0.02679(19) 0.03174(19) 0.01195(14) 0.01341(13) 0.01542(14)
Na1 0.0289(7) 0.0256(6) 0.0254(6) 0.0119(6) 0.0155(6) 0.0155(5)
O1 0.0838(19) 0.0400(12) 0.0462(13) 0.0368(13) 0.0382(13) 0.0227(10)
O2 0.0492(12) 0.0339(10) 0.0431(11) 0.0273(10) 0.0229(10) 0.0209(9)
O3 0.0360(12) 0.0443(12) 0.0695(16) 0.0084(10) 0.0204(11) 0.0372(12)
O4 0.0278(10) 0.0414(12) 0.0447(12) 0.0001(9) 0.0018(9) 0.0197(10)
O5 0.0313(10) 0.0482(12) 0.0497(12) 0.0206(9) 0.0278(10) 0.0272(10)
O6 0.0454(13) 0.0672(16) 0.0425(13) 0.0212(13) 0.0245(11) 0.0203(12)
N1 0.0275(11) 0.0504(15) 0.0457(14) 0.0167(11) 0.0150(11) 0.0312(12)
C1 0.0375(15) 0.0268(12) 0.0382(14) 0.0157(12) 0.0157(12) 0.0138(11)
C2 0.0400(15) 0.0262(12) 0.0303(12) 0.0168(11) 0.0141(11) 0.0124(10)
C3 0.0530(18) 0.0327(14) 0.0283(12) 0.0219(13) 0.0154(12) 0.0142(11)
C4 0.0465(16) 0.0312(13) 0.0341(14) 0.0205(13) 0.0133(12) 0.0178(11)
C5 0.0279(13) 0.0331(14) 0.0386(14) 0.0049(11) 0.0121(12) 0.0162(12)
C6 0.0295(14) 0.0379(15) 0.0431(16) -0.0006(12) 0.0024(12) 0.0247(13)
C7 0.0374(18) 0.048(2) 0.088(3) 0.0028(16) 0.0022(18) 0.049(2)
C8 0.0351(17) 0.053(2) 0.079(3) 0.0040(16) -0.0043(18) 0.043(2)
C9 0.0346(14) 0.0458(16) 0.0438(15) 0.0244(13) 0.0245(13) 0.0279(14)
C10 0.0281(13) 0.0396(14) 0.0397(14) 0.0192(12) 0.0204(11) 0.0254(12)
C11 0.0251(12) 0.0440(16) 0.0494(16) 0.0160(12) 0.0203(12) 0.0257(14)
C12 0.0286(14) 0.0452(16) 0.0389(14) 0.0165(13) 0.0169(12) 0.0200(13)
C13 0.051(2) 0.065(2) 0.086(3) 0.038(2) 0.028(2) 0.049(2)
C14 0.0416(18) 0.067(2) 0.0456(18) 0.0172(18) 0.0061(15) 0.0246(18)
N2 0.214(13) 0.208(15) 0.197(12) 0.074(10) 0.097(10) 0.095(9)
C15 0.114(8) 0.088(7) 0.127(8) 0.023(5) 0.066(7) 0.046(6)
C16 0.159(11) 0.128(10) 0.161(11) 0.047(8) 0.053(9) 0.061(8)

loop_
_atom_type_symbol
_atom_type_description
_atom_type_scat_dispersion_real
_atom_type_scat_dispersion_imag
_atom_type_scat_source
C C 0.0033 0.0016 'International Tables Vol C Tables 4.2.6.8 and 6.1.1.4'
H H 0.0000 0.0000 'International Tables Vol C Tables 4.2.6.8 and 6.1.1.4'
N N 0.0061 0.0033 'International Tables Vol C Tables 4.2.6.8 and 6.1.1.4'
O O 0.0106 0.0060 'International Tables Vol C Tables 4.2.6.8 and 6.1.1.4'
Na Na 0.0362 0.0249 'International Tables Vol C Tables 4.2.6.8 and 6.1.1.4'
Zn Zn 0.2839 1.4301 'International Tables Vol C Tables 4.2.6.8 and 6.1.1.4'

loop_
_geom_angle_atom_site_label_1
_geom_angle_atom_site_label_2
_geom_angle_atom_site_label_3
_geom_angle_site_symmetry_1
_geom_angle_site_symmetry_3
_geom_angle
O5 Zn1 O2 . . 122.49(9)
O5 Zn1 O4 . . 107.71(10)
O2 Zn1 O4 . . 111.96(10)
O5 Zn1 N1 . . 114.27(10)
O2 Zn1 N1 . . 101.73(10)
O4 Zn1 N1 . . 95.35(10)
O3 Na1 O3 . 2_666 180.00(12)
O3 Na1 O1 . . 87.36(10)
O3 Na1 O1 2_666 . 92.64(10)
O3 Na1 O1 . 2_666 92.64(10)
O3 Na1 O1 2_666 2_666 87.36(10)
O1 Na1 O1 . 2_666 180.0
O3 Na1 O5 . . 83.95(8)
O3 Na1 O5 2_666 . 96.05(8)
O1 Na1 O5 . . 82.33(9)
O1 Na1 O5 2_666 . 97.67(9)
O3 Na1 O5 . 2_666 96.05(8)
O3 Na1 O5 2_666 2_666 83.95(8)
O1 Na1 O5 . 2_666 97.67(9)
O1 Na1 O5 2_666 2_666 82.33(9)
O5 Na1 O5 . 2_666 180.0
C1 O1 Na1 . . 139.5(2)
C1 O2 Zn1 . . 116.88(18)
C5 O3 Na1 . . 144.9(2)
C5 O4 Zn1 . . 110.7(2)
C9 O5 Zn1 . . 115.7(2)
C9 O5 Na1 . . 121.97(19)
Zn1 O5 Na1 . . 94.39(8)
C13 N1 C14 . . 111.2(3)
C13 N1 Zn1 . . 111.3(2)
C14 N1 Zn1 . . 115.2(2)
C13 N1 H1 . . 106.1
C14 N1 H1 . . 106.2
Zn1 N1 H1 . . 106.1
O1 C1 O2 . . 125.3(3)
O1 C1 C2 . . 118.9(3)
O2 C1 C2 . . 115.7(2)
C3 C2 C4 . . 119.3(3)
C3 C2 C1 . . 119.6(3)
C4 C2 C1 . . 121.1(2)
C4 C3 C2 2_677 . 120.7(3)
C4 C3 H3 2_677 . 119.7
C2 C3 H3 . . 119.7
C3 C4 C2 2_677 . 120.0(3)
C3 C4 H4 2_677 . 120.0
C2 C4 H4 . . 120.0
O3 C5 O4 . . 124.1(3)
O3 C5 C6 . . 119.0(3)
O4 C5 C6 . . 116.9(3)
C7 C6 C8 . . 119.3(3)
C7 C6 C5 . . 119.5(3)
C8 C6 C5 . . 121.3(3)
C6 C7 C8 . 2_556 120.5(3)
C6 C7 H7 . . 119.7
C8 C7 H7 2_556 . 119.7
C6 C8 C7 . 2_556 120.2(3)
C6 C8 H8 . . 119.9
C7 C8 H8 2_556 . 119.9
O6 C9 O5 . . 123.9(3)
O6 C9 C10 . . 120.2(3)
O5 C9 C10 . . 115.8(3)
C11 C10 C12 . . 119.0(3)
C11 C10 C9 . . 121.3(3)
C12 C10 C9 . . 119.7(3)
C12 C11 C10 2_766 . 120.4(3)
C12 C11 H11 2_766 . 119.8
C10 C11 H11 . . 119.8
C11 C12 C10 2_766 . 120.5(3)
C11 C12 H12 2_766 . 119.7
C10 C12 H12 . . 119.7
N1 C13 H13A . . 109.5
N1 C13 H13B . . 109.5
H13A C13 H13B . . 109.5
N1 C13 H13C . . 109.5
H13A C13 H13C . . 109.5
H13B C13 H13C . . 109.5
N1 C14 H14A . . 109.5
N1 C14 H14B . . 109.5
H14A C14 H14B . . 109.5
N1 C14 H14C . . 109.5
H14A C14 H14C . . 109.5
H14B C14 H14C . . 109.5
C15 N2 C16 . . 107.3(10)
C15 N2 H2A . . 110.3
C16 N2 H2A . . 110.3
C15 N2 H2B . . 110.3
C16 N2 H2B . . 110.3
H2A N2 H2B . . 108.5
N2 C15 H15A . . 109.5
N2 C15 H15B . . 109.5
H15A C15 H15B . . 109.5
N2 C15 H15C . . 109.5
H15A C15 H15C . . 109.5
H15B C15 H15C . . 109.5
N2 C16 H16A . . 109.5
N2 C16 H16B . . 109.5
H16A C16 H16B . . 109.5
N2 C16 H16C . . 109.5
H16A C16 H16C . . 109.5
H16B C16 H16C . . 109.5

loop_
_geom_bond_atom_site_label_1
_geom_bond_atom_site_label_2
_geom_bond_site_symmetry_2
_geom_bond_distance
Zn1 O5 . 1.963(2)
Zn1 O2 . 1.970(2)
Zn1 O4 . 1.982(2)
Zn1 N1 . 2.056(3)
Na1 O3 . 2.297(2)
Na1 O3 2_666 2.297(2)
Na1 O1 . 2.331(2)
Na1 O1 2_666 2.331(2)
Na1 O5 . 2.505(2)
Na1 O5 2_666 2.505(2)
O1 C1 . 1.226(4)
O2 C1 . 1.282(4)
O3 C5 . 1.229(4)
O4 C5 . 1.271(4)
O5 C9 . 1.288(4)
O6 C9 . 1.224(4)
N1 C13 . 1.468(5)
N1 C14 . 1.477(5)
N1 H1 . 0.8600
C1 C2 . 1.509(4)
C2 C3 . 1.393(4)
C2 C4 . 1.400(4)
C3 C4 2_677 1.382(4)
C3 H3 . 0.9300
C4 C3 2_677 1.382(4)
C4 H4 . 0.9300
C5 C6 . 1.514(4)
C6 C7 . 1.381(5)
C6 C8 . 1.383(5)
C7 C8 2_556 1.386(5)
C7 H7 . 0.9300
C8 C7 2_556 1.386(5)
C8 H8 . 0.9300
C9 C10 . 1.510(4)
C10 C11 . 1.390(4)
C10 C12 . 1.393(4)
C11 C12 2_766 1.378(4)
C11 H11 . 0.9300
C12 C11 2_766 1.378(4)
C12 H12 . 0.9300
C13 H13A . 0.9600
C13 H13B . 0.9600
C13 H13C . 0.9600
C14 H14A . 0.9600
C14 H14B . 0.9600
C14 H14C . 0.9600
N2 C15 . 1.455(10)
N2 C16 . 1.458(10)
N2 H2A . 0.8600
N2 H2B . 0.8600
C15 H15A . 0.9600
C15 H15B . 0.9600
C15 H15C . 0.9600
C16 H16A . 0.9600
C16 H16B . 0.9600
C16 H16C . 0.9600

loop_
_geom_hbond_atom_site_label_D
_geom_hbond_atom_site_label_H
_geom_hbond_atom_site_label_A
_geom_hbond_site_symmetry_A
_geom_hbond_distance_DH
_geom_hbond_distance_HA
_geom_hbond_distance_DA
_geom_hbond_angle_DHA
_geom_hbond_publ_flag
N1 H1 O2 2_667 0.86 2.29 3.122(3) 162 no

loop_
_geom_torsion_atom_site_label_1
_geom_torsion_atom_site_label_2
_geom_torsion_atom_site_label_3
_geom_torsion_atom_site_label_4
_geom_torsion_site_symmetry_1
_geom_torsion_site_symmetry_4
_geom_torsion
O3 Na1 O1 C1 . . 22.2(4)
O3 Na1 O1 C1 2_666 . -157.8(4)
O5 Na1 O1 C1 . . -62.1(4)
O5 Na1 O1 C1 2_666 . 117.9(4)
O5 Zn1 O2 C1 . . 22.2(3)
O4 Zn1 O2 C1 . . -108.0(2)
N1 Zn1 O2 C1 . . 151.2(2)
O1 Na1 O3 C5 . . -96.9(4)
O1 Na1 O3 C5 2_666 . 83.1(4)
O5 Na1 O3 C5 . . -14.4(4)
O5 Na1 O3 C5 2_666 . 165.6(4)
Zn1 Na1 O3 C5 . . -40.3(4)
Zn1 Na1 O3 C5 2_666 . 139.7(4)
O5 Zn1 O4 C5 . . -69.6(2)
O2 Zn1 O4 C5 . . 67.9(2)
N1 Zn1 O4 C5 . . 172.8(2)
O2 Zn1 O5 C9 . . 73.2(2)
O4 Zn1 O5 C9 . . -154.8(2)
N1 Zn1 O5 C9 . . -50.3(2)
O2 Zn1 O5 Na1 . . -55.59(12)
O4 Zn1 O5 Na1 . . 76.39(10)
N1 Zn1 O5 Na1 . . -179.06(9)
O3 Na1 O5 C9 . . -162.0(2)
O3 Na1 O5 C9 2_666 . 18.0(2)
O1 Na1 O5 C9 . . -73.9(2)
O1 Na1 O5 C9 2_666 . 106.1(2)
O3 Na1 O5 Zn1 . . -37.89(10)
O3 Na1 O5 Zn1 2_666 . 142.11(10)
O1 Na1 O5 Zn1 . . 50.25(9)
O1 Na1 O5 Zn1 2_666 . -129.75(9)
O5 Zn1 N1 C13 . . -33.0(3)
O2 Zn1 N1 C13 . . -167.0(2)
O4 Zn1 N1 C13 . . 79.2(2)
Na1 Zn1 N1 C13 . . -35.5(4)
O5 Zn1 N1 C14 . . 94.8(3)
O2 Zn1 N1 C14 . . -39.2(3)
O4 Zn1 N1 C14 . . -153.0(2)
Na1 Zn1 N1 C14 . . 92.3(4)
Na1 O1 C1 O2 . . 29.8(6)
Na1 O1 C1 C2 . . -150.5(3)
Zn1 O2 C1 O1 . . 3.3(4)
Zn1 O2 C1 C2 . . -176.43(19)
O1 C1 C2 C3 . . 14.2(5)
O2 C1 C2 C3 . . -166.0(3)
O1 C1 C2 C4 . . -165.0(3)
O2 C1 C2 C4 . . 14.8(4)
C4 C2 C3 C4 . 2_677 -0.3(5)
C1 C2 C3 C4 . 2_677 -179.5(3)
C3 C2 C4 C3 . 2_677 0.3(5)
C1 C2 C4 C3 . 2_677 179.5(3)
Na1 O3 C5 O4 . . 35.7(6)
Na1 O3 C5 C6 . . -144.7(3)
Zn1 O4 C5 O3 . . 8.7(4)
Zn1 O4 C5 C6 . . -170.9(2)
O3 C5 C6 C7 . . -20.8(5)
O4 C5 C6 C7 . . 158.9(4)
O3 C5 C6 C8 . . 160.1(4)
O4 C5 C6 C8 . . -20.3(5)
C8 C6 C7 C8 . 2_556 0.8(8)
C5 C6 C7 C8 . 2_556 -178.4(4)
C7 C6 C8 C7 . 2_556 -0.8(8)
C5 C6 C8 C7 . 2_556 178.4(4)
Zn1 O5 C9 O6 . . -8.9(4)
Na1 O5 C9 O6 . . 104.7(3)
Zn1 O5 C9 C10 . . 169.76(18)
Na1 O5 C9 C10 . . -76.6(3)
O6 C9 C10 C11 . . -176.2(3)
O5 C9 C10 C11 . . 5.1(4)
O6 C9 C10 C12 . . 3.8(4)
O5 C9 C10 C12 . . -174.9(3)
C12 C10 C11 C12 . 2_766 0.2(5)
C9 C10 C11 C12 . 2_766 -179.8(3)
C11 C10 C12 C11 . 2_766 -0.2(5)
C9 C10 C12 C11 . 2_766 179.8(3)
